data_7105470
loop_
_publ_author_name
'Li, Dong-Ping'
'Wang, Tian-Wei'
'Li, Cheng-Hui'
'Liu, Dong-Sheng'
'Li, Yi-Zhi'
'You, Xiao-Zeng'

_publ_section_title
;
 Single-ion magnets based on mononuclear lanthanide complexes with
 chiral Schiff base ligands [Ln(FTA)3L] (Ln = Sm, Eu, Gd, Tb and Dy).
;
_journal_issue 17
_journal_name_full 'Chemical communications (Cambridge, England)'
_journal_page_first 2929
_journal_page_last 2931
_journal_paper_doi 10.1039/b924547b
_journal_volume 46
_journal_year 2010
_chemical_absolute_configuration unk
_chemical_formula_moiety 'C44 H32 F9 N2 O11 Tb'
_chemical_formula_sum 'C44 H32 F9 N2 O11 Tb'
_chemical_formula_weight 1094.64
_chemical_name_systematic
;
?
;
_space_group_IT_number 145
_symmetry_cell_setting trigonal
_symmetry_space_group_name_Hall 'P 32'
_symmetry_space_group_name_H-M 'P 32'
_atom_sites_solution_hydrogens geom
_atom_sites_solution_primary direct
_atom_sites_solution_secondary difmap
_audit_creation_method SHELXL-97
_cell_angle_alpha 90.00
_cell_angle_beta 90.00
_cell_angle_gamma 120.00
_cell_formula_units_Z 3
_cell_length_a 10.4758(16)
_cell_length_b 10.4758(16)
_cell_length_c 34.546(7)
_cell_measurement_reflns_used 3467
_cell_measurement_temperature 291(2)
_cell_measurement_theta_max 19.85
_cell_measurement_theta_min 2.24
_cell_volume 3283.2(10)
_computing_cell_refinement SMART
_computing_data_collection 'SMART (Bruker, 2000)'
_computing_data_reduction 'SAINT (Bruker, 2000)'
_computing_molecular_graphics SHELXTL
_computing_publication_material SHELXTL
_computing_structure_refinement SHELXTL
_computing_structure_solution 'SHELXTL (Bruker, 2000)'
_diffrn_ambient_temperature 291(2)
_diffrn_measured_fraction_theta_full 1.000
_diffrn_measured_fraction_theta_max 1.000
_diffrn_measurement_device_type 'Bruker Smart Apex CCD '
_diffrn_measurement_method 'phi and omega scans'
_diffrn_radiation_monochromator graphite
_diffrn_radiation_source 'sealed tube'
_diffrn_radiation_type MoK\a
_diffrn_radiation_wavelength 0.71073
_diffrn_reflns_av_R_equivalents 0.0669
_diffrn_reflns_av_sigmaI/netI 0.0803
_diffrn_reflns_limit_h_max 12
_diffrn_reflns_limit_h_min -12
_diffrn_reflns_limit_k_max 12
_diffrn_reflns_limit_k_min -12
_diffrn_reflns_limit_l_max 20
_diffrn_reflns_limit_l_min -42
_diffrn_reflns_number 17671
_diffrn_reflns_theta_full 25.98
_diffrn_reflns_theta_max 25.98
_diffrn_reflns_theta_min 2.24
_exptl_absorpt_coefficient_mu 1.717
_exptl_absorpt_correction_T_max 0.80
_exptl_absorpt_correction_T_min 0.78
_exptl_absorpt_correction_type multi-scan
_exptl_absorpt_process_details 'SADABS; Bruker, 2000'
_exptl_crystal_colour colorless
_exptl_crystal_density_diffrn 1.661
_exptl_crystal_density_method 'not measured'
_exptl_crystal_description block
_exptl_crystal_F_000 1632
_exptl_crystal_size_max 0.18
_exptl_crystal_size_mid 0.14
_exptl_crystal_size_min 0.12
_refine_diff_density_max 1.092
_refine_diff_density_min -1.150
_refine_diff_density_rms 0.105
_refine_ls_abs_structure_details 'Flack H D (1983), Acta Cryst. A39, 876-881'
_refine_ls_abs_structure_Flack 0.015(14)
_refine_ls_extinction_method none
_refine_ls_goodness_of_fit_ref 0.999
_refine_ls_hydrogen_treatment constr
_refine_ls_matrix_type full
_refine_ls_number_parameters 604
_refine_ls_number_reflns 5850
_refine_ls_number_restraints 1
_refine_ls_restrained_S_all 0.999
_refine_ls_R_factor_all 0.0609
_refine_ls_R_factor_gt 0.0497
_refine_ls_shift/su_max 0.000
_refine_ls_shift/su_mean 0.000
_refine_ls_structure_factor_coef Fsqd
_refine_ls_weighting_details 'calc w=1/[\s^2^(Fo^2^)+(0.055P)^2^+1.99P] where P=(Fo^2^+2Fc^2^)/3'
_refine_ls_weighting_scheme calc
_refine_ls_wR_factor_gt 0.1046
_refine_ls_wR_factor_ref 0.1075
_reflns_number_gt 4813
_reflns_number_total 5850
_reflns_threshold_expression >2sigma(I)
_cod_data_source_file b924547b.txt
_cod_data_source_block 1
_cod_depositor_comments
;
The following automatic conversions were performed:
'_symmetry_cell_setting' value 'Trigonal' changed to 'trigonal' according
to '/home/saulius/struct/CIF-dictionaries/cif_core.dic' dictionary named
'cif_core.dic' version 2.4.1 from 2010-06-29.

Automatic conversion script
Id: cif_fix_enum 1527 2010-12-29 10:47:43Z saulius 
;
_cod_original_sg_symbol_Hall 'P 32 '
_cod_original_sg_symbol_H-M 'P3(2) '
_cod_database_code 7105470

loop_
_symmetry_equiv_pos_as_xyz
'x, y, z'
'-y, x-y, z+2/3'
'-x+y, -x, z+1/3'

loop_
_atom_site_label
_atom_site_type_symbol
_atom_site_fract_x
_atom_site_fract_y
_atom_site_fract_z
_atom_site_U_iso_or_equiv
_atom_site_adp_type
_atom_site_occupancy
_atom_site_symmetry_multiplicity
_atom_site_calc_flag
_atom_site_refinement_flags
_atom_site_disorder_assembly
_atom_site_disorder_group
C1 C 0.3856(10) 0.3282(11) 0.0614(3) 0.045(2) Uani 1 1 d . . .
C2 C 0.4176(12) 0.3495(11) 0.1035(3) 0.046(2) Uani 1 1 d . . .
C3 C 0.2988(10) 0.2999(11) 0.1283(3) 0.040(2) Uani 1 1 d . . .
H3 H 0.2035 0.2547 0.1184 0.048 Uiso 1 1 calc R . .
C4 C 0.3233(11) 0.3185(10) 0.1700(3) 0.041(2) Uani 1 1 d . . .
C5 C 0.1977(10) 0.2976(11) 0.1941(3) 0.042(2) Uani 1 1 d . . .
C6 C 0.1972(11) 0.3165(11) 0.2324(3) 0.047(2) Uani 1 1 d . . .
H6 H 0.2746 0.3427 0.2497 0.057 Uiso 1 1 calc R . .
C7 C 0.0570(11) 0.2888(11) 0.2408(3) 0.049(3) Uani 1 1 d . . .
H7 H 0.0212 0.2896 0.2653 0.059 Uiso 1 1 calc R . .
C8 C -0.0188(11) 0.2608(11) 0.2081(3) 0.045(3) Uani 1 1 d . . .
H8 H -0.1150 0.2425 0.2060 0.054 Uiso 1 1 calc R . .
C9 C 0.9503(11) 0.3268(11) 0.0826(3) 0.045(2) Uani 1 1 d . . .
C10 C 0.8324(11) 0.2913(10) 0.1101(4) 0.047(3) Uani 1 1 d . . .
C11 C 0.7215(12) 0.1440(12) 0.1128(3) 0.053(3) Uani 1 1 d . . .
H11 H 0.7280 0.0738 0.0978 0.063 Uiso 1 1 calc R . .
C12 C 0.5987(11) 0.0986(10) 0.1379(3) 0.048(2) Uani 1 1 d . . .
C13 C 0.4917(12) -0.0632(11) 0.1407(3) 0.053(3) Uani 1 1 d . . .
C14 C 0.3653(12) -0.1185(12) 0.1579(4) 0.060(3) Uani 1 1 d . . .
H14 H 0.3239 -0.0680 0.1697 0.072 Uiso 1 1 calc R . .
C15 C 0.3042(11) -0.2721(10) 0.1547(3) 0.049(3) Uani 1 1 d . . .
H15 H 0.2134 -0.3436 0.1644 0.059 Uiso 1 1 calc R . .
C16 C 0.3973(12) -0.2961(11) 0.1358(4) 0.055(3) Uani 1 1 d . . .
H16 H 0.3842 -0.3893 0.1309 0.065 Uiso 1 1 calc R . .
C17 C 0.6807(11) 0.2644(11) 0.2898(3) 0.044(2) Uani 1 1 d . . .
C18 C 0.7508(10) 0.3749(12) 0.2584(3) 0.046(2) Uani 1 1 d . . .
C19 C 0.8780(10) 0.5047(11) 0.2625(3) 0.051(3) Uani 1 1 d . . .
H19 H 0.9230 0.5235 0.2867 0.061 Uiso 1 1 calc R . .
C20 C 0.9468(11) 0.6107(12) 0.2351(4) 0.052(3) Uani 1 1 d . . .
C21 C 1.0754(11) 0.7567(12) 0.2453(3) 0.047(3) Uani 1 1 d . . .
C22 C 1.1401(11) 0.8713(12) 0.2244(3) 0.051(3) Uani 1 1 d . . .
H22 H 1.1097 0.8795 0.1997 0.061 Uiso 1 1 calc R . .
C23 C 1.2581(12) 0.9794(12) 0.2426(4) 0.059(3) Uani 1 1 d . . .
H23 H 1.3239 1.0718 0.2325 0.070 Uiso 1 1 calc R . .
C24 C 1.2632(12) 0.9315(12) 0.2765(4) 0.056(3) Uani 1 1 d . . .
H24 H 1.3305 0.9852 0.2959 0.067 Uiso 1 1 calc R . .
C25 C 0.6069(10) 0.6311(10) 0.3317(3) 0.042(2) Uani 1 1 d . . .
H25 H 0.6726 0.5959 0.3308 0.050 Uiso 1 1 calc R . .
C26 C 0.5625(11) 0.6582(12) 0.3672(3) 0.056(3) Uani 1 1 d . . .
H26 H 0.5985 0.6411 0.3900 0.067 Uiso 1 1 calc R . .
C27 C 0.4643(11) 0.7109(10) 0.3685(3) 0.049(3) Uani 1 1 d . . .
H27 H 0.4346 0.7290 0.3923 0.059 Uiso 1 1 calc R . .
C28 C 0.4104(12) 0.7364(12) 0.3344(3) 0.052(3) Uani 1 1 d . . .
H28 H 0.3447 0.7716 0.3353 0.063 Uiso 1 1 calc R . .
C29 C 0.4548(11) 0.7093(13) 0.2989(3) 0.051(3) Uani 1 1 d . . .
H29 H 0.4188 0.7264 0.2760 0.062 Uiso 1 1 calc R . .
C30 C 0.5531(12) 0.6567(12) 0.2975(4) 0.050(3) Uani 1 1 d . . .
C31 C 0.6035(11) 0.6227(12) 0.2594(3) 0.044(2) Uani 1 1 d . . .
H31A H 0.7037 0.6428 0.2629 0.053 Uiso 1 1 calc R . .
H31B H 0.5427 0.5177 0.2546 0.053 Uiso 1 1 calc R . .
C32 C 0.6006(11) 0.7022(10) 0.2232(3) 0.044(2) Uani 1 1 d . . .
H32 H 0.4979 0.6692 0.2163 0.053 Uiso 1 1 calc R . .
C33 C 0.6839(13) 0.8662(12) 0.2252(4) 0.058(3) Uani 1 1 d . . .
H33A H 0.6167 0.9046 0.2243 0.069 Uiso 1 1 calc R . .
H33B H 0.7399 0.8988 0.2491 0.069 Uiso 1 1 calc R . .
C34 C 0.7594(11) 0.7885(9) 0.1762(3) 0.041(2) Uani 1 1 d . . .
C35 C 0.8591(10) 0.7979(10) 0.1463(3) 0.043(2) Uani 1 1 d . . .
C36 C 1.0545(12) 0.8998(12) 0.1061(3) 0.052(3) Uani 1 1 d . . .
H36A H 1.1517 0.9282 0.1161 0.063 Uiso 1 1 calc R . .
H36B H 1.0650 0.9521 0.0821 0.063 Uiso 1 1 calc R . .
C37 C 0.9600(13) 0.7265(13) 0.0998(3) 0.055(3) Uani 1 1 d . . .
H37 H 1.0201 0.6825 0.1070 0.066 Uiso 1 1 calc R . .
C38 C 0.9024(11) 0.6786(11) 0.0614(3) 0.046(2) Uani 1 1 d . . .
H38A H 0.8192 0.5792 0.0633 0.055 Uiso 1 1 calc R . .
H38B H 0.9776 0.6734 0.0463 0.055 Uiso 1 1 calc R . .
C39 C 0.8519(12) 0.7725(12) 0.0387(4) 0.048(3) Uani 1 1 d . . .
C40 C 0.9510(12) 0.8744(11) 0.0124(3) 0.052(3) Uani 1 1 d . . .
H40 H 1.0402 0.8784 0.0076 0.062 Uiso 1 1 calc R . .
C41 C 0.9167(12) 0.9704(11) -0.0066(4) 0.054(3) Uani 1 1 d . . .
H41 H 0.9830 1.0386 -0.0241 0.065 Uiso 1 1 calc R . .
C42 C 0.7834(11) 0.9645(12) 0.0007(3) 0.051(3) Uani 1 1 d . . .
H42 H 0.7604 1.0287 -0.0120 0.062 Uiso 1 1 calc R . .
C43 C 0.6843(13) 0.8626(12) 0.0269(3) 0.051(3) Uani 1 1 d . . .
H43 H 0.5950 0.8586 0.0318 0.061 Uiso 1 1 calc R . .
C44 C 0.7185(11) 0.7666(12) 0.0459(3) 0.049(2) Uani 1 1 d . . .
H44 H 0.6522 0.6984 0.0635 0.058 Uiso 1 1 calc R . .
F1 F 0.3909(7) 0.4429(7) 0.0460(2) 0.0608(17) Uani 1 1 d . . .
F2 F 0.4700(7) 0.3076(7) 0.0421(2) 0.0598(18) Uani 1 1 d . . .
F3 F 0.2517(6) 0.2153(7) 0.05143(19) 0.0557(15) Uani 1 1 d . . .
F4 F 0.9273(6) 0.3739(7) 0.0488(2) 0.0510(15) Uani 1 1 d . . .
F5 F 0.9780(6) 0.2210(6) 0.07475(19) 0.0511(15) Uani 1 1 d . . .
F6 F 1.0804(6) 0.4370(6) 0.0933(2) 0.0561(17) Uani 1 1 d . . .
F7 F 0.7639(6) 0.2932(6) 0.32046(19) 0.0544(16) Uani 1 1 d . . .
F8 F 0.6447(7) 0.1276(6) 0.27817(19) 0.0511(16) Uani 1 1 d . . .
F9 F 0.5499(7) 0.2509(6) 0.30041(18) 0.0526(15) Uani 1 1 d . . .
N1 N 0.8395(9) 0.6827(10) 0.1296(3) 0.050(2) Uani 1 1 d . . .
N2 N 0.6667(9) 0.6678(8) 0.1928(3) 0.046(2) Uani 1 1 d . . .
O1 O 0.5518(7) 0.4133(7) 0.1119(2) 0.0457(16) Uani 1 1 d . . .
O2 O 0.4460(7) 0.3652(7) 0.1863(2) 0.0474(17) Uani 1 1 d . . .
O3 O 0.0654(8) 0.2628(8) 0.1783(2) 0.0483(17) Uani 1 1 d . . .
O4 O 0.8362(7) 0.3975(8) 0.1285(2) 0.0461(18) Uani 1 1 d . . .
O5 O 0.5695(6) 0.1780(6) 0.15671(19) 0.0349(14) Uani 1 1 d . . .
O6 O 0.5205(7) -0.1636(8) 0.1236(2) 0.0511(18) Uani 1 1 d . . .
O7 O 0.6745(8) 0.3378(8) 0.2277(3) 0.056(2) Uani 1 1 d . . .
O8 O 0.9054(8) 0.6001(8) 0.2021(3) 0.0501(19) Uani 1 1 d . . .
O9 O 1.1489(8) 0.7832(8) 0.2793(2) 0.0547(19) Uani 1 1 d . . .
O10 O 0.7797(8) 0.9158(7) 0.1928(2) 0.0526(19) Uani 1 1 d . . .
O11 O 0.9710(7) 0.9298(7) 0.1339(2) 0.0499(17) Uani 1 1 d . . .
Tb1 Tb 0.68225(4) 0.44008(4) 0.166841(13) 0.03699(12) Uani 1 1 d . . .

loop_
_atom_site_aniso_label
_atom_site_aniso_U_11
_atom_site_aniso_U_22
_atom_site_aniso_U_33
_atom_site_aniso_U_23
_atom_site_aniso_U_13
_atom_site_aniso_U_12
C1 0.032(5) 0.050(6) 0.045(7) 0.009(5) 0.001(5) 0.015(4)
C2 0.054(6) 0.045(5) 0.036(6) -0.010(5) -0.006(5) 0.023(5)
C3 0.033(5) 0.046(5) 0.033(6) -0.011(4) -0.012(4) 0.014(4)
C4 0.046(5) 0.030(4) 0.040(6) 0.004(4) 0.008(5) 0.015(4)
C5 0.037(5) 0.052(6) 0.029(5) -0.007(4) -0.008(4) 0.016(4)
C6 0.039(5) 0.051(6) 0.042(6) 0.002(5) -0.005(5) 0.015(4)
C7 0.048(6) 0.045(5) 0.045(7) -0.005(5) 0.010(5) 0.017(5)
C8 0.034(5) 0.036(5) 0.052(7) 0.013(5) 0.013(5) 0.008(4)
C9 0.047(6) 0.039(5) 0.041(6) -0.011(5) 0.001(5) 0.017(5)
C10 0.042(5) 0.032(5) 0.058(7) 0.003(5) 0.006(5) 0.013(4)
C11 0.051(6) 0.051(6) 0.045(7) 0.001(5) 0.010(5) 0.017(5)
C12 0.050(6) 0.040(5) 0.049(7) -0.001(5) 0.012(5) 0.020(5)
C13 0.043(6) 0.040(6) 0.039(6) -0.005(5) -0.003(5) -0.006(5)
C14 0.056(7) 0.049(6) 0.080(9) -0.002(6) 0.019(6) 0.030(5)
C15 0.039(5) 0.041(5) 0.050(7) 0.024(5) -0.012(5) 0.008(4)
C16 0.061(7) 0.032(5) 0.054(7) -0.011(5) -0.025(6) 0.010(5)
C17 0.041(5) 0.047(6) 0.037(6) 0.007(4) -0.015(4) 0.016(4)
C18 0.030(5) 0.057(6) 0.046(6) 0.008(5) 0.005(4) 0.017(4)
C19 0.038(5) 0.046(5) 0.044(6) -0.017(5) -0.020(5) 0.003(4)
C20 0.036(5) 0.048(6) 0.076(9) -0.020(6) -0.012(6) 0.024(5)
C21 0.039(5) 0.044(6) 0.037(6) -0.015(5) -0.011(5) 0.007(4)
C22 0.036(5) 0.052(6) 0.046(7) -0.015(5) -0.011(5) 0.007(5)
C23 0.053(6) 0.044(6) 0.068(9) -0.008(6) -0.007(6) 0.016(5)
C24 0.054(6) 0.049(6) 0.056(8) -0.012(6) -0.019(6) 0.019(5)
C25 0.044(5) 0.038(5) 0.036(6) -0.012(4) -0.010(5) 0.015(4)
C26 0.039(5) 0.063(7) 0.047(7) -0.020(5) 0.000(5) 0.011(5)
C27 0.051(6) 0.035(5) 0.042(6) 0.001(4) 0.020(5) 0.006(4)
C28 0.047(6) 0.047(6) 0.046(7) -0.008(5) 0.012(5) 0.012(5)
C29 0.046(6) 0.068(7) 0.038(6) -0.008(5) 0.004(5) 0.026(5)
C30 0.048(6) 0.050(6) 0.050(7) 0.008(5) 0.013(5) 0.023(5)
C31 0.040(5) 0.051(6) 0.035(6) -0.006(5) -0.008(5) 0.018(5)
C32 0.046(5) 0.040(5) 0.031(6) -0.023(4) -0.017(4) 0.010(4)
C33 0.052(6) 0.051(6) 0.049(7) -0.016(5) -0.002(5) 0.010(5)
C34 0.048(5) 0.028(4) 0.042(6) 0.007(4) 0.002(4) 0.014(4)
C35 0.038(5) 0.042(5) 0.037(6) -0.016(4) -0.013(4) 0.010(4)
C36 0.047(6) 0.053(6) 0.049(7) 0.005(5) 0.013(5) 0.018(5)
C37 0.061(7) 0.066(7) 0.043(7) 0.005(5) 0.003(5) 0.036(6)
C38 0.044(5) 0.039(5) 0.043(6) 0.004(4) 0.017(5) 0.012(4)
C39 0.046(6) 0.051(6) 0.053(7) 0.004(5) 0.008(5) 0.029(5)
C40 0.054(6) 0.040(5) 0.052(7) 0.018(5) 0.008(5) 0.018(5)
C41 0.055(6) 0.039(5) 0.052(7) 0.005(5) -0.013(5) 0.011(5)
C42 0.046(6) 0.059(7) 0.035(6) -0.011(5) -0.017(5) 0.016(5)
C43 0.061(6) 0.058(6) 0.037(6) -0.012(5) -0.012(5) 0.032(5)
C44 0.046(5) 0.062(6) 0.044(6) 0.003(5) 0.015(5) 0.032(5)
F1 0.056(4) 0.069(4) 0.051(4) 0.018(3) -0.012(3) 0.027(3)
F2 0.046(3) 0.056(4) 0.059(4) -0.023(3) 0.015(3) 0.012(3)
F3 0.045(3) 0.059(4) 0.049(4) -0.013(3) -0.012(3) 0.015(3)
F4 0.042(3) 0.056(3) 0.052(4) 0.012(3) 0.010(3) 0.023(3)
F5 0.048(3) 0.036(3) 0.055(4) 0.009(3) 0.010(3) 0.009(2)
F6 0.045(3) 0.039(3) 0.068(5) -0.008(3) 0.016(3) 0.008(3)
F7 0.044(3) 0.043(3) 0.060(4) 0.013(3) -0.018(3) 0.010(2)
F8 0.056(4) 0.046(3) 0.042(4) 0.007(3) -0.008(3) 0.018(3)
F9 0.058(4) 0.041(3) 0.048(4) 0.016(3) 0.025(3) 0.017(3)
N1 0.040(4) 0.053(5) 0.042(5) -0.009(4) -0.014(4) 0.013(4)
N2 0.045(5) 0.034(4) 0.044(5) 0.000(4) 0.023(4) 0.008(3)
O1 0.033(3) 0.045(4) 0.047(4) -0.001(3) -0.006(3) 0.010(3)
O2 0.041(4) 0.034(3) 0.056(5) 0.004(3) 0.013(3) 0.010(3)
O3 0.050(4) 0.060(4) 0.042(4) -0.017(4) -0.008(3) 0.033(4)
O4 0.036(4) 0.053(4) 0.043(4) -0.013(3) 0.016(3) 0.017(3)
O5 0.042(3) 0.029(3) 0.036(4) -0.001(3) 0.012(3) 0.020(3)
O6 0.041(4) 0.049(4) 0.051(5) -0.005(4) 0.003(3) 0.013(3)
O7 0.040(4) 0.049(4) 0.060(5) -0.001(4) -0.011(4) 0.008(3)
O8 0.043(4) 0.043(4) 0.056(5) 0.011(4) -0.008(4) 0.015(3)
O9 0.050(4) 0.053(4) 0.050(5) -0.018(4) -0.021(4) 0.017(3)
O10 0.053(4) 0.039(4) 0.056(5) -0.011(3) 0.004(4) 0.016(3)
O11 0.040(3) 0.049(4) 0.055(5) 0.000(3) 0.008(3) 0.018(3)
Tb1 0.0326(2) 0.0321(2) 0.0406(2) -0.0063(2) -0.0016(2) 0.0118(2)

loop_
_atom_type_symbol
_atom_type_description
_atom_type_scat_dispersion_real
_atom_type_scat_dispersion_imag
_atom_type_scat_source
C C 0.0033 0.0016 'International Tables Vol C Tables 4.2.6.8 and 6.1.1.4'
H H 0.0000 0.0000 'International Tables Vol C Tables 4.2.6.8 and 6.1.1.4'
N N 0.0061 0.0033 'International Tables Vol C Tables 4.2.6.8 and 6.1.1.4'
O O 0.0106 0.0060 'International Tables Vol C Tables 4.2.6.8 and 6.1.1.4'
Tb Tb -0.1723 4.1537 'International Tables Vol C Tables 4.2.6.8 and 6.1.1.4'
F F 0.0171 0.0103 'International Tables Vol C Tables 4.2.6.8 and 6.1.1.4'

loop_
_geom_angle_atom_site_label_1
_geom_angle_atom_site_label_2
_geom_angle_atom_site_label_3
_geom_angle
_geom_angle_site_symmetry_1
_geom_angle_site_symmetry_3
_geom_angle_publ_flag
F2 C1 F1 104.0(9) . . ?
F2 C1 F3 103.5(9) . . ?
F1 C1 F3 104.5(8) . . ?
F2 C1 C2 115.9(9) . . ?
F1 C1 C2 111.4(9) . . ?
F3 C1 C2 116.1(9) . . ?
O1 C2 C3 128.2(10) . . ?
O1 C2 C1 114.6(9) . . ?
C3 C2 C1 117.2(9) . . ?
C2 C3 C4 119.8(8) . . ?
C2 C3 H3 120.1 . . ?
C4 C3 H3 120.1 . . ?
O2 C4 C3 124.8(9) . . ?
O2 C4 C5 118.0(9) . . ?
C3 C4 C5 116.9(9) . . ?
C6 C5 O3 110.8(9) . . ?
C6 C5 C4 127.1(9) . . ?
O3 C5 C4 122.0(9) . . ?
C5 C6 C7 104.9(9) . . ?
C5 C6 H6 127.5 . . ?
C7 C6 H6 127.5 . . ?
C8 C7 C6 109.0(10) . . ?
C8 C7 H7 125.5 . . ?
C6 C7 H7 125.5 . . ?
C7 C8 O3 109.4(9) . . ?
C7 C8 H8 125.3 . . ?
O3 C8 H8 125.3 . . ?
F5 C9 F6 103.3(8) . . ?
F5 C9 F4 106.9(8) . . ?
F6 C9 F4 102.7(8) . . ?
F5 C9 C10 116.1(9) . . ?
F6 C9 C10 114.3(9) . . ?
F4 C9 C10 112.2(9) . . ?
O4 C10 C11 125.6(10) . . ?
O4 C10 C9 117.1(8) . . ?
C11 C10 C9 117.3(9) . . ?
C10 C11 C12 121.6(10) . . ?
C10 C11 H11 119.2 . . ?
C12 C11 H11 119.2 . . ?
O5 C12 C11 126.5(9) . . ?
O5 C12 C13 116.2(9) . . ?
C11 C12 C13 117.3(10) . . ?
C14 C13 O6 115.1(9) . . ?
C14 C13 C12 123.9(11) . . ?
O6 C13 C12 121.0(10) . . ?
C13 C14 C15 104.8(10) . . ?
C13 C14 H14 127.6 . . ?
C15 C14 H14 127.6 . . ?
C16 C15 C14 107.8(9) . . ?
C16 C15 H15 126.1 . . ?
C14 C15 H15 126.1 . . ?
C15 C16 O6 111.5(9) . . ?
C15 C16 H16 124.3 . . ?
O6 C16 H16 124.3 . . ?
F7 C17 F8 106.6(8) . . ?
F7 C17 F9 109.1(9) . . ?
F8 C17 F9 103.8(7) . . ?
F7 C17 C18 113.5(8) . . ?
F8 C17 C18 112.2(9) . . ?
F9 C17 C18 111.1(8) . . ?
O7 C18 C19 123.4(10) . . ?
O7 C18 C17 112.4(9) . . ?
C19 C18 C17 124.1(10) . . ?
C18 C19 C20 126.8(11) . . ?
C18 C19 H19 116.6 . . ?
C20 C19 H19 116.6 . . ?
O8 C20 C19 124.4(9) . . ?
O8 C20 C21 114.8(11) . . ?
C19 C20 C21 120.6(11) . . ?
C22 C21 O9 108.7(9) . . ?
C22 C21 C20 128.1(11) . . ?
O9 C21 C20 123.1(10) . . ?
C21 C22 C23 111.2(11) . . ?
C21 C22 H22 124.4 . . ?
C23 C22 H22 124.4 . . ?
C24 C23 C22 107.3(11) . . ?
C24 C23 H23 126.4 . . ?
C22 C23 H23 126.4 . . ?
C23 C24 O9 108.2(10) . . ?
C23 C24 H24 125.9 . . ?
O9 C24 H24 125.9 . . ?
C26 C25 C30 120.0(10) . . ?
C26 C25 H25 120.0 . . ?
C30 C25 H25 120.0 . . ?
C25 C26 C27 120.0(11) . . ?
C25 C26 H26 120.0 . . ?
C27 C26 H26 120.0 . . ?
C26 C27 C28 120.0(10) . . ?
C26 C27 H27 120.0 . . ?
C28 C27 H27 120.0 . . ?
C29 C28 C27 120.0(11) . . ?
C29 C28 H28 120.0 . . ?
C27 C28 H28 120.0 . . ?
C28 C29 C30 120.0(12) . . ?
C28 C29 H29 120.0 . . ?
C30 C29 H29 120.0 . . ?
C29 C30 C25 120.0(11) . . ?
C29 C30 C31 122.1(11) . . ?
C25 C30 C31 117.9(9) . . ?
C32 C31 C30 118.8(9) . . ?
C32 C31 H31A 107.6 . . ?
C30 C31 H31A 107.6 . . ?
C32 C31 H31B 107.6 . . ?
C30 C31 H31B 107.6 . . ?
H31A C31 H31B 107.0 . . ?
N2 C32 C33 104.7(9) . . ?
N2 C32 C31 109.3(9) . . ?
C33 C32 C31 115.8(9) . . ?
N2 C32 H32 109.0 . . ?
C33 C32 H32 109.0 . . ?
C31 C32 H32 109.0 . . ?
O10 C33 C32 106.5(9) . . ?
O10 C33 H33A 110.4 . . ?
C32 C33 H33A 110.4 . . ?
O10 C33 H33B 110.4 . . ?
C32 C33 H33B 110.4 . . ?
H33A C33 H33B 108.6 . . ?
N2 C34 O10 116.6(9) . . ?
N2 C34 C35 123.7(9) . . ?
O10 C34 C35 118.8(8) . . ?
N1 C35 O11 118.3(9) . . ?
N1 C35 C34 120.0(9) . . ?
O11 C35 C34 121.6(8) . . ?
O11 C36 C37 104.0(8) . . ?
O11 C36 H36A 111.0 . . ?
C37 C36 H36A 111.0 . . ?
O11 C36 H36B 111.0 . . ?
C37 C36 H36B 111.0 . . ?
H36A C36 H36B 109.0 . . ?
C38 C37 N1 112.3(9) . . ?
C38 C37 C36 115.9(10) . . ?
N1 C37 C36 101.7(9) . . ?
C38 C37 H37 108.9 . . ?
N1 C37 H37 108.9 . . ?
C36 C37 H37 108.9 . . ?
C37 C38 C39 117.7(9) . . ?
C37 C38 H38A 107.9 . . ?
C39 C38 H38A 107.9 . . ?
C37 C38 H38B 107.9 . . ?
C39 C38 H38B 107.9 . . ?
H38A C38 H38B 107.2 . . ?
C40 C39 C44 120.0(10) . . ?
C40 C39 C38 117.3(9) . . ?
C44 C39 C38 122.5(10) . . ?
C41 C40 C39 120.0(11) . . ?
C41 C40 H40 120.0 . . ?
C39 C40 H40 120.0 . . ?
C40 C41 C42 120.0(11) . . ?
C40 C41 H41 120.0 . . ?
C42 C41 H41 120.0 . . ?
C43 C42 C41 120.0(11) . . ?
C43 C42 H42 120.0 . . ?
C41 C42 H42 120.0 . . ?
C42 C43 C44 120.0(10) . . ?
C42 C43 H43 120.0 . . ?
C44 C43 H43 120.0 . . ?
C43 C44 C39 120.0(10) . . ?
C43 C44 H44 120.0 . . ?
C39 C44 H44 120.0 . . ?
C35 N1 C37 108.1(9) . . ?
C35 N1 Tb1 115.7(7) . . ?
C37 N1 Tb1 131.6(7) . . ?
C34 N2 C32 107.9(8) . . ?
C34 N2 Tb1 112.6(6) . . ?
C32 N2 Tb1 138.8(6) . . ?
C2 O1 Tb1 134.8(7) . . ?
C4 O2 Tb1 136.3(7) . . ?
C8 O3 C5 105.8(8) . . ?
C10 O4 Tb1 138.1(6) . . ?
C12 O5 Tb1 135.5(6) . . ?
C13 O6 C16 100.6(8) . . ?
C18 O7 Tb1 137.6(7) . . ?
C20 O8 Tb1 136.0(7) . . ?
C21 O9 C24 104.4(9) . . ?
C34 O10 C33 103.8(7) . . ?
C35 O11 C36 107.4(8) . . ?
O1 Tb1 O2 73.9(3) . . ?
O1 Tb1 O4 86.1(3) . . ?
O2 Tb1 O4 147.7(2) . . ?
O1 Tb1 O7 144.3(2) . . ?
O2 Tb1 O7 78.2(3) . . ?
O4 Tb1 O7 107.2(3) . . ?
O1 Tb1 O5 79.4(2) . . ?
O2 Tb1 O5 79.8(2) . . ?
O4 Tb1 O5 71.7(2) . . ?
O7 Tb1 O5 74.0(2) . . ?
O1 Tb1 O8 145.1(2) . . ?
O2 Tb1 O8 126.5(3) . . ?
O4 Tb1 O8 84.0(3) . . ?
O7 Tb1 O8 70.4(2) . . ?
O5 Tb1 O8 128.0(2) . . ?
O1 Tb1 N1 75.7(2) . . ?
O2 Tb1 N1 122.1(3) . . ?
O4 Tb1 N1 74.9(3) . . ?
O7 Tb1 N1 139.3(2) . . ?
O5 Tb1 N1 139.3(3) . . ?
O8 Tb1 N1 69.4(2) . . ?
O1 Tb1 N2 95.2(3) . . ?
O2 Tb1 N2 70.4(2) . . ?
O4 Tb1 N2 137.8(3) . . ?
O7 Tb1 N2 96.0(3) . . ?
O5 Tb1 N2 150.0(2) . . ?
O8 Tb1 N2 71.1(3) . . ?
N1 Tb1 N2 64.8(3) . . ?

loop_
_geom_bond_atom_site_label_1
_geom_bond_atom_site_label_2
_geom_bond_distance
_geom_bond_site_symmetry_2
_geom_bond_publ_flag
C1 F2 1.211(12) . ?
C1 F1 1.291(11) . ?
C1 F3 1.352(11) . ?
C1 C2 1.482(15) . ?
C2 O1 1.251(12) . ?
C2 C3 1.380(15) . ?
C3 C4 1.461(14) . ?
C3 H3 0.9300 . ?
C4 O2 1.256(12) . ?
C4 C5 1.476(14) . ?
C5 C6 1.342(15) . ?
C5 O3 1.358(11) . ?
C6 C7 1.378(14) . ?
C6 H6 0.9300 . ?
C7 C8 1.326(15) . ?
C7 H7 0.9300 . ?
C8 O3 1.346(12) . ?
C8 H8 0.9300 . ?
C9 F5 1.307(11) . ?
C9 F6 1.324(11) . ?
C9 F4 1.334(13) . ?
C9 C10 1.453(15) . ?
C10 O4 1.264(11) . ?
C10 C11 1.395(13) . ?
C11 C12 1.422(14) . ?
C11 H11 0.9300 . ?
C12 O5 1.208(11) . ?
C12 C13 1.496(13) . ?
C13 C14 1.293(15) . ?
C13 O6 1.365(14) . ?
C14 C15 1.407(15) . ?
C14 H14 0.9300 . ?
C15 C16 1.298(16) . ?
C15 H15 0.9300 . ?
C16 O6 1.407(12) . ?
C16 H16 0.9300 . ?
C17 F7 1.308(11) . ?
C17 F8 1.349(12) . ?
C17 F9 1.355(12) . ?
C17 C18 1.484(14) . ?
C18 O7 1.266(13) . ?
C18 C19 1.354(13) . ?
C19 C20 1.361(17) . ?
C19 H19 0.9300 . ?
C20 O8 1.204(14) . ?
C20 C21 1.490(13) . ?
C21 C22 1.268(16) . ?
C21 O9 1.354(13) . ?
C22 C23 1.344(14) . ?
C22 H22 0.9300 . ?
C23 C24 1.287(17) . ?
C23 H23 0.9300 . ?
C24 O9 1.413(12) . ?
C24 H24 0.9300 . ?
C25 C26 1.390(14) . ?
C25 C30 1.390(16) . ?
C25 H25 0.9300 . ?
C26 C27 1.390(16) . ?
C26 H26 0.9300 . ?
C27 C28 1.390(16) . ?
C27 H27 0.9300 . ?
C28 C29 1.390(15) . ?
C28 H28 0.9300 . ?
C29 C30 1.390(15) . ?
C29 H29 0.9300 . ?
C30 C31 1.528(15) . ?
C31 C32 1.511(15) . ?
C31 H31A 0.9700 . ?
C31 H31B 0.9700 . ?
C32 N2 1.401(13) . ?
C32 C33 1.490(14) . ?
C32 H32 0.9800 . ?
C33 O10 1.418(13) . ?
C33 H33A 0.9700 . ?
C33 H33B 0.9700 . ?
C34 N2 1.281(11) . ?
C34 O10 1.366(11) . ?
C34 C35 1.438(14) . ?
C35 N1 1.259(13) . ?
C35 O11 1.360(11) . ?
C36 O11 1.434(13) . ?
C36 C37 1.590(15) . ?
C36 H36A 0.9700 . ?
C36 H36B 0.9700 . ?
C37 C38 1.440(16) . ?
C37 N1 1.510(14) . ?
C37 H37 0.9800 . ?
C38 C39 1.544(15) . ?
C38 H38A 0.9700 . ?
C38 H38B 0.9700 . ?
C39 C40 1.390(14) . ?
C39 C44 1.390(13) . ?
C40 C41 1.390(15) . ?
C40 H40 0.9300 . ?
C41 C42 1.390(15) . ?
C41 H41 0.9300 . ?
C42 C43 1.390(15) . ?
C42 H42 0.9300 . ?
C43 C44 1.390(15) . ?
C43 H43 0.9300 . ?
C44 H44 0.9300 . ?
N1 Tb1 2.578(9) . ?
N2 Tb1 2.628(8) . ?
O1 Tb1 2.274(7) . ?
O2 Tb1 2.291(7) . ?
O4 Tb1 2.296(6) . ?
O5 Tb1 2.411(6) . ?
O7 Tb1 2.344(8) . ?
O8 Tb1 2.416(8) . ?

loop_
_geom_torsion_atom_site_label_1
_geom_torsion_atom_site_label_2
_geom_torsion_atom_site_label_3
_geom_torsion_atom_site_label_4
_geom_torsion
_geom_torsion_site_symmetry_1
_geom_torsion_site_symmetry_2
_geom_torsion_site_symmetry_3
_geom_torsion_site_symmetry_4
_geom_torsion_publ_flag
F2 C1 C2 O1 33.2(13) . . . . ?
F1 C1 C2 O1 -85.4(11) . . . . ?
F3 C1 C2 O1 155.1(9) . . . . ?
F2 C1 C2 C3 -147.8(10) . . . . ?
F1 C1 C2 C3 93.5(11) . . . . ?
F3 C1 C2 C3 -26.0(14) . . . . ?
O1 C2 C3 C4 -0.8(17) . . . . ?
C1 C2 C3 C4 -179.6(9) . . . . ?
C2 C3 C4 O2 -7.0(15) . . . . ?
C2 C3 C4 C5 165.4(9) . . . . ?
O2 C4 C5 C6 -3.3(16) . . . . ?
C3 C4 C5 C6 -176.3(10) . . . . ?
O2 C4 C5 O3 172.8(8) . . . . ?
C3 C4 C5 O3 -0.1(14) . . . . ?
O3 C5 C6 C7 1.4(12) . . . . ?
C4 C5 C6 C7 177.9(10) . . . . ?
C5 C6 C7 C8 -2.5(12) . . . . ?
C6 C7 C8 O3 2.6(12) . . . . ?
F5 C9 C10 O4 155.4(10) . . . . ?
F6 C9 C10 O4 35.3(15) . . . . ?
F4 C9 C10 O4 -81.2(12) . . . . ?
F5 C9 C10 C11 -27.1(15) . . . . ?
F6 C9 C10 C11 -147.2(10) . . . . ?
F4 C9 C10 C11 96.3(12) . . . . ?
O4 C10 C11 C12 -0.7(19) . . . . ?
C9 C10 C11 C12 -177.9(11) . . . . ?
C10 C11 C12 O5 6(2) . . . . ?
C10 C11 C12 C13 -175.7(11) . . . . ?
O5 C12 C13 C14 8.5(19) . . . . ?
C11 C12 C13 C14 -169.7(12) . . . . ?
O5 C12 C13 O6 -173.9(10) . . . . ?
C11 C12 C13 O6 7.9(17) . . . . ?
O6 C13 C14 C15 4.1(15) . . . . ?
C12 C13 C14 C15 -178.2(11) . . . . ?
C13 C14 C15 C16 -0.5(14) . . . . ?
C14 C15 C16 O6 -3.0(13) . . . . ?
F7 C17 C18 O7 173.8(9) . . . . ?
F8 C17 C18 O7 52.9(12) . . . . ?
F9 C17 C18 O7 -62.9(12) . . . . ?
F7 C17 C18 C19 -9.7(16) . . . . ?
F8 C17 C18 C19 -130.6(11) . . . . ?
F9 C17 C18 C19 113.6(11) . . . . ?
O7 C18 C19 C20 -3.3(19) . . . . ?
C17 C18 C19 C20 -179.4(11) . . . . ?
C18 C19 C20 O8 -3.1(19) . . . . ?
C18 C19 C20 C21 171.7(11) . . . . ?
O8 C20 C21 C22 4.1(18) . . . . ?
C19 C20 C21 C22 -171.2(12) . . . . ?
O8 C20 C21 O9 -171.2(10) . . . . ?
C19 C20 C21 O9 13.6(17) . . . . ?
O9 C21 C22 C23 -0.1(14) . . . . ?
C20 C21 C22 C23 -175.9(11) . . . . ?
C21 C22 C23 C24 -2.4(15) . . . . ?
C22 C23 C24 O9 3.8(14) . . . . ?
C30 C25 C26 C27 0.0(15) . . . . ?
C25 C26 C27 C28 0.0(15) . . . . ?
C26 C27 C28 C29 0.0(15) . . . . ?
C27 C28 C29 C30 0.0(16) . . . . ?
C28 C29 C30 C25 0.0(17) . . . . ?
C28 C29 C30 C31 179.0(10) . . . . ?
C26 C25 C30 C29 0.0(16) . . . . ?
C26 C25 C30 C31 -179.0(9) . . . . ?
C29 C30 C31 C32 25.5(16) . . . . ?
C25 C30 C31 C32 -155.5(9) . . . . ?
C30 C31 C32 N2 173.2(9) . . . . ?
C30 C31 C32 C33 55.4(13) . . . . ?
N2 C32 C33 O10 7.3(12) . . . . ?
C31 C32 C33 O10 127.6(10) . . . . ?
N2 C34 C35 N1 14.2(16) . . . . ?
O10 C34 C35 N1 -177.4(9) . . . . ?
N2 C34 C35 O11 -169.3(10) . . . . ?
O10 C34 C35 O11 -0.9(15) . . . . ?
O11 C36 C37 C38 116.6(11) . . . . ?
O11 C36 C37 N1 -5.5(11) . . . . ?
N1 C37 C38 C39 80.3(12) . . . . ?
C36 C37 C38 C39 -36.0(13) . . . . ?
C37 C38 C39 C40 97.2(13) . . . . ?
C37 C38 C39 C44 -77.4(14) . . . . ?
C44 C39 C40 C41 0.0(18) . . . . ?
C38 C39 C40 C41 -174.7(11) . . . . ?
C39 C40 C41 C42 0.0(18) . . . . ?
C40 C41 C42 C43 0.0(16) . . . . ?
C41 C42 C43 C44 0.0(15) . . . . ?
C42 C43 C44 C39 0.0(16) . . . . ?
C40 C39 C44 C43 0.0(18) . . . . ?
C38 C39 C44 C43 174.4(10) . . . . ?
O11 C35 N1 C37 3.4(13) . . . . ?
C34 C35 N1 C37 -180.0(9) . . . . ?
O11 C35 N1 Tb1 162.2(7) . . . . ?
C34 C35 N1 Tb1 -21.2(12) . . . . ?
C38 C37 N1 C35 -122.9(10) . . . . ?
C36 C37 N1 C35 1.6(11) . . . . ?
C38 C37 N1 Tb1 82.9(11) . . . . ?
C36 C37 N1 Tb1 -152.5(7) . . . . ?
O10 C34 N2 C32 4.7(13) . . . . ?
C35 C34 N2 C32 173.4(9) . . . . ?
O10 C34 N2 Tb1 -167.6(7) . . . . ?
C35 C34 N2 Tb1 1.1(13) . . . . ?
C33 C32 N2 C34 -7.1(12) . . . . ?
C31 C32 N2 C34 -131.7(9) . . . . ?
C33 C32 N2 Tb1 162.0(9) . . . . ?
C31 C32 N2 Tb1 37.5(13) . . . . ?
C3 C2 O1 Tb1 17.1(17) . . . . ?
C1 C2 O1 Tb1 -164.1(7) . . . . ?
C3 C4 O2 Tb1 -1.0(15) . . . . ?
C5 C4 O2 Tb1 -173.3(6) . . . . ?
C7 C8 O3 C5 -1.7(11) . . . . ?
C6 C5 O3 C8 0.1(12) . . . . ?
C4 C5 O3 C8 -176.6(9) . . . . ?
C11 C10 O4 Tb1 -10.3(19) . . . . ?
C9 C10 O4 Tb1 166.9(8) . . . . ?
C11 C12 O5 Tb1 -1.7(19) . . . . ?
C13 C12 O5 Tb1 -179.8(7) . . . . ?
C14 C13 O6 C16 -5.6(13) . . . . ?
C12 C13 O6 C16 176.6(10) . . . . ?
C15 C16 O6 C13 5.1(12) . . . . ?
C19 C18 O7 Tb1 -1.6(18) . . . . ?
C17 C18 O7 Tb1 174.9(7) . . . . ?
C19 C20 O8 Tb1 14.3(18) . . . . ?
C21 C20 O8 Tb1 -160.7(7) . . . . ?
C22 C21 O9 C24 2.3(13) . . . . ?
C20 C21 O9 C24 178.4(10) . . . . ?
C23 C24 O9 C21 -3.8(13) . . . . ?
N2 C34 O10 C33 0.2(12) . . . . ?
C35 C34 O10 C33 -169.1(9) . . . . ?
C32 C33 O10 C34 -4.7(11) . . . . ?
N1 C35 O11 C36 -7.4(13) . . . . ?
C34 C35 O11 C36 176.0(10) . . . . ?
C37 C36 O11 C35 7.4(11) . . . . ?
C2 O1 Tb1 O2 -17.1(9) . . . . ?
C2 O1 Tb1 O4 137.4(9) . . . . ?
C2 O1 Tb1 O7 23.0(11) . . . . ?
C2 O1 Tb1 O5 65.2(9) . . . . ?
C2 O1 Tb1 O8 -149.0(9) . . . . ?
C2 O1 Tb1 N1 -147.2(9) . . . . ?
C2 O1 Tb1 N2 -84.9(9) . . . . ?
C4 O2 Tb1 O1 9.2(8) . . . . ?
C4 O2 Tb1 O4 -44.6(11) . . . . ?
C4 O2 Tb1 O7 -148.3(9) . . . . ?
C4 O2 Tb1 O5 -72.7(9) . . . . ?
C4 O2 Tb1 O8 157.1(8) . . . . ?
C4 O2 Tb1 N1 70.1(9) . . . . ?
C4 O2 Tb1 N2 110.9(9) . . . . ?
C10 O4 Tb1 O1 -69.7(11) . . . . ?
C10 O4 Tb1 O2 -18.7(14) . . . . ?
C10 O4 Tb1 O7 76.5(11) . . . . ?
C10 O4 Tb1 O5 10.4(11) . . . . ?
C10 O4 Tb1 O8 143.9(11) . . . . ?
C10 O4 Tb1 N1 -145.9(11) . . . . ?
C10 O4 Tb1 N2 -163.1(10) . . . . ?
C18 O7 Tb1 O1 -168.6(9) . . . . ?
C18 O7 Tb1 O2 -129.5(11) . . . . ?
C18 O7 Tb1 O4 83.4(11) . . . . ?
C18 O7 Tb1 O5 147.9(11) . . . . ?
C18 O7 Tb1 O8 6.5(10) . . . . ?
C18 O7 Tb1 N1 -3.3(13) . . . . ?
C18 O7 Tb1 N2 -61.0(11) . . . . ?
C12 O5 Tb1 O1 85.1(10) . . . . ?
C12 O5 Tb1 O2 160.4(10) . . . . ?
C12 O5 Tb1 O4 -4.2(10) . . . . ?
C12 O5 Tb1 O7 -119.0(10) . . . . ?
C12 O5 Tb1 O8 -70.8(11) . . . . ?
C12 O5 Tb1 N1 32.2(11) . . . . ?
C12 O5 Tb1 N2 167.1(10) . . . . ?
C20 O8 Tb1 O1 162.0(9) . . . . ?
C20 O8 Tb1 O2 44.8(11) . . . . ?
C20 O8 Tb1 O4 -123.7(11) . . . . ?
C20 O8 Tb1 O7 -13.0(10) . . . . ?
C20 O8 Tb1 O5 -62.5(12) . . . . ?
C20 O8 Tb1 N1 160.2(11) . . . . ?
C20 O8 Tb1 N2 90.8(11) . . . . ?
C35 N1 Tb1 O1 117.9(8) . . . . ?
C37 N1 Tb1 O1 -89.5(9) . . . . ?
C35 N1 Tb1 O2 57.8(8) . . . . ?
C37 N1 Tb1 O2 -149.6(8) . . . . ?
C35 N1 Tb1 O4 -152.3(8) . . . . ?
C37 N1 Tb1 O4 0.3(8) . . . . ?
C35 N1 Tb1 O7 -53.3(9) . . . . ?
C37 N1 Tb1 O7 99.3(9) . . . . ?
C35 N1 Tb1 O5 171.9(6) . . . . ?
C37 N1 Tb1 O5 -35.5(10) . . . . ?
C35 N1 Tb1 O8 -63.1(7) . . . . ?
C37 N1 Tb1 O8 89.5(8) . . . . ?
C35 N1 Tb1 N2 15.0(7) . . . . ?
C37 N1 Tb1 N2 167.6(9) . . . . ?
C34 N2 Tb1 O1 -79.1(8) . . . . ?
C32 N2 Tb1 O1 112.0(10) . . . . ?
C34 N2 Tb1 O2 -150.0(8) . . . . ?
C32 N2 Tb1 O2 41.2(10) . . . . ?
C34 N2 Tb1 O4 10.8(10) . . . . ?
C32 N2 Tb1 O4 -158.1(9) . . . . ?
C34 N2 Tb1 O7 134.8(7) . . . . ?
C32 N2 Tb1 O7 -34.0(11) . . . . ?
C34 N2 Tb1 O5 -156.9(6) . . . . ?
C32 N2 Tb1 O5 34.2(14) . . . . ?
C34 N2 Tb1 O8 67.9(7) . . . . ?
C32 N2 Tb1 O8 -101.0(11) . . . . ?
C34 N2 Tb1 N1 -7.6(7) . . . . ?
C32 N2 Tb1 N1 -176.5(11) . . . . ?
